data_9016793
loop_
_publ_author_name
'Camara, F.'
'Oberti, R.'

_publ_section_title
;
 The crystal-chemistry of holmquistites: Ferroholmquistite from
 Greenbushes (Western Australia) and
 hints for compositional constraints in B-Li amphiboles
 Sample: Uto, Sweden
;
_journal_name_full 'American Mineralogist'
_journal_page_first 1167
_journal_page_last 1176
_journal_volume 90
_journal_year 2005
_chemical_formula_sum 'Al1.3 F0.13 Fe1.3 H3.74 Li1.93 Mg2.32 Mn0.06 Na0.1 O23.87 Si8 Zn0.01'
_chemical_name_mineral Holmquistite
_space_group_IT_number 62
_space_group_name_Hall '-P 2ac 2n'
_space_group_name_H-M_alt 'P n m a'
_symmetry_space_group_name_H-M 'P n m a'
_cell_angle_alpha 90
_cell_angle_beta 90
_cell_angle_gamma 90
_cell_formula_units_Z 4
_cell_length_a 18.335
_cell_length_b 17.693
_cell_length_c 5.2743
_cell_volume 1710.989
_database_code_amcsd 0003817
_exptl_crystal_density_diffrn 3.092
_cod_data_source_file inputs/fixed/downloads/03/03848.cif
_cod_data_source_block 03848
_cod_original_formula_sum 'Mg2.32 Fe1.3 Mn.06 Al1.3 Zn.01 Li1.93 Na.1 Si8 O23.87 F.13 H3.74'
_cod_database_code 9016793

loop_
_space_group_symop_operation_xyz
x,y,z
x,1/2-y,z
-x,1/2+y,-z
1/2-x,1/2+y,1/2+z
1/2+x,1/2-y,1/2-z
1/2+x,y,1/2-z
1/2-x,-y,1/2+z
-x,-y,-z

loop_
_atom_site_label
_atom_site_fract_x
_atom_site_fract_y
_atom_site_fract_z
_atom_site_occupancy
_atom_site_U_iso_or_equiv
_atom_site_type_symbol
_atom_site_attached_hydrogens
Mg1 0.12520 0.16000 0.39490 0.77000 0.00600 Mg 0
Fe1 0.12520 0.16000 0.39490 0.20000 0.00600 Fe 0
Mn1 0.12520 0.16000 0.39490 0.03000 0.00600 Mn 0
Al2 0.12530 0.06850 -0.10430 0.65000 0.00300 Al 0
Fe3+2 0.12530 0.06850 -0.10430 0.34000 0.00300 Fe 0
Fe++2 0.12530 0.06850 -0.10430 0.00500 0.00300 Fe 0
Zn2 0.12530 0.06850 -0.10430 0.00500 0.00300 Zn 0
Mg3 0.12540 0.25000 -0.10500 0.78000 0.00500 Mg 0
Fe3 0.12540 0.25000 -0.10500 0.21000 0.00500 Fe 0
Li3 0.12540 0.25000 -0.10500 0.01000 0.00500 Li 0
Li4 0.12320 -0.00580 0.39780 0.96000 0.01300 Li 0
Na4 0.12320 -0.00580 0.39780 0.04000 0.01300 Na 0
NaA 0.37500 0.25000 0.50000 0.02000 ? Na 0
Si1A 0.26970 0.16260 0.06760 1.00000 0.00400 Si 0
Si1B -0.01900 0.16310 0.72470 1.00000 0.00400 Si 0
Si2A 0.27330 0.07670 0.57270 1.00000 0.00400 Si 0
Si2B -0.02410 0.07790 0.21760 1.00000 0.00400 Si 0
O1A 0.18120 0.15850 0.05250 1.00000 0.00600 O 0
O1B 0.06940 0.15770 0.73750 1.00000 0.00500 O 0
O2A 0.18480 0.07640 0.58780 1.00000 0.00600 O 0
O2B 0.06460 0.07560 0.20270 1.00000 0.00500 O 0
O-H3A 0.18220 0.25000 0.55550 0.93500 0.00700 O 1
F3A 0.18220 0.25000 0.55550 0.06500 0.00700 F 0
O-H3B 0.06880 0.25000 0.23500 0.93500 0.00700 O 1
F3B 0.06880 0.25000 0.23500 0.06500 0.00700 F 0
O4A 0.31170 -0.00390 0.56480 1.00000 0.00800 O 0
O4B -0.06430 -0.00040 0.27040 1.00000 0.00700 O 0
O5A 0.30500 0.11600 -0.16670 1.00000 0.00700 O 0
O5B -0.05360 0.11390 0.95140 1.00000 0.00600 O 0
O6A 0.29750 0.12910 0.33400 1.00000 0.00600 O 0
O6B -0.04660 0.13440 0.45130 1.00000 0.00800 O 0
O7A 0.29460 0.25000 0.04470 1.00000 0.00900 O 0
O7B -0.04410 0.25000 0.75930 1.00000 0.00800 O 0
HA 0.23750 0.25000 0.53650 0.93500 ? H 0
HB 0.00940 0.25000 0.23550 0.93500 ? H 0

loop_
_cod_changelog_entry_id
_cod_changelog_entry_author
_cod_changelog_entry_date
_cod_changelog_entry_text
1
;cod-tools version 3.8.0
Id: cif_guess_AMCSD_atom_types 9581 2023-05-17 12:35:41Z saulius
;
2023-05-23T09:22:14+03:00
;Derived atom types and hydrogen counts
from atom names that follow the AMCSD naming convention
(Wat == water, O-H == hydroxyl).
;

loop_
_cod_related_entry_id
_cod_related_entry_database
_cod_related_entry_code
1 AMCSD 0003817
